data_4067108
loop_
_publ_author_name
'Yamaguchi, Takafumi'
'Koike, Takashi'
'Akita, Munetaka'

_publ_section_title
;
 Dirhodium Complexes Bridged by Bis(diphenylphosphino)phthalazine
 (PNNPPh): Central Ring Size and Charge Effects As Compared with the
 Pyrazolate Derivative (PNNPPy)
;
_journal_issue 23
_journal_name_full Organometallics
_journal_page_first 6493
_journal_paper_doi 10.1021/om100832z
_journal_volume 29
_journal_year 2010
_chemical_formula_moiety 'C89 H70 B2 F8 N4 O3 P4 Rh4 '
_chemical_formula_sum 'C89 H70 B2 F8 N4 O3 P4 Rh4'
_chemical_formula_weight 1952.68
_space_group_IT_number 14
_symmetry_cell_setting monoclinic
_symmetry_Int_Tables_number 14
_symmetry_space_group_name_Hall '-P 2yn'
_symmetry_space_group_name_H-M 'P 1 21/n 1'
_cell_angle_alpha 90
_cell_angle_beta 97.76(3)
_cell_angle_gamma 90
_cell_formula_units_Z 4
_cell_length_a 18.063(8)
_cell_length_b 24.72(2)
_cell_length_c 19.98(1)
_cell_measurement_reflns_used 64054
_cell_measurement_temperature 213.2
_cell_measurement_theta_max 27.4
_cell_measurement_theta_min 3.1
_cell_volume 8840(9)
_computing_cell_refinement PROCESS-AUTO
_computing_data_collection PROCESS-AUTO
_computing_data_reduction 'teXsan Ver. 1.11'
_computing_publication_material 'teXsan Ver. 1.11'
_computing_structure_refinement SHELXL97
_computing_structure_solution SHELXS86
_diffrn_ambient_temperature 213
_diffrn_detector_area_resol_mean 10.00
_diffrn_measurement_device_type 'Rigaku RAXIS-IV Imaging Plate'
_diffrn_measurement_method \w
_diffrn_radiation_type 'Mo K\a'
_diffrn_radiation_wavelength 0.7107
_diffrn_reflns_av_R_equivalents 0.076
_diffrn_reflns_limit_h_max 21
_diffrn_reflns_limit_h_min -22
_diffrn_reflns_limit_k_max 31
_diffrn_reflns_limit_k_min -31
_diffrn_reflns_limit_l_max 25
_diffrn_reflns_limit_l_min -23
_diffrn_reflns_number 48309
_diffrn_reflns_theta_max 27.42
_exptl_absorpt_coefficient_mu 0.870
_exptl_absorpt_correction_T_max 0.917
_exptl_absorpt_correction_T_min 0.715
_exptl_absorpt_correction_type multi-scan
_exptl_absorpt_process_details '(Higashi, 1995)'
_exptl_crystal_colour unknown
_exptl_crystal_density_diffrn 1.467
_exptl_crystal_density_method 'not measured'
_exptl_crystal_description unknown
_exptl_crystal_size_max 0.100
_exptl_crystal_size_mid 0.100
_exptl_crystal_size_min 0.100
_refine_diff_density_max 3.15
_refine_diff_density_min -1.46
_refine_ls_extinction_coef 0.0000
_refine_ls_extinction_expression Fc^*^=kFc[1+0.001xFc^2^\l^3^/sin(2\q)]^-1/4^
_refine_ls_extinction_method SHELXL
_refine_ls_goodness_of_fit_ref 1.359
_refine_ls_hydrogen_treatment noref
_refine_ls_number_parameters 1027
_refine_ls_number_reflns 11271
_refine_ls_R_factor_gt 0.0848
_refine_ls_shift/su_max -0.0810
_refine_ls_structure_factor_coef Fsqd
_refine_ls_weighting_details 'w = 1/[\s^2^(Fo^2^) + (0.1000P)^2^+0.0000P] where P=(Fo^2^+2Fc^2^)/3'
_refine_ls_weighting_scheme calc
_refine_ls_wR_factor_ref 0.2453
_reflns_number_gt 11271
_reflns_number_total 18162
_reflns_threshold_expression >2.0sigma(I)
_cod_data_source_file om100832z_si_001.cif
_cod_data_source_block compound/10/1063_
_cod_original_cell_volume 8837(8)
_cod_original_formula_sum 'C89 H70 B2 F8 N4 O3 P4 Rh4 '
_cod_database_code 4067108

loop_
_symmetry_equiv_pos_as_xyz
x,y,z
1/2-x,1/2+y,1/2-z
-x,-y,-z
1/2+x,1/2-y,1/2+z

loop_
_atom_site_label
_atom_site_type_symbol
_atom_site_fract_x
_atom_site_fract_y
_atom_site_fract_z
_atom_site_U_iso_or_equiv
_atom_site_adp_type
_atom_site_occupancy
_atom_site_calc_flag
Rh(1) Rh 0.87591(4) 0.10854(3) 0.20079(3) 0.0447(2) Uani 1.00 d
Rh(2) Rh 1.01496(4) 0.13059(3) 0.28282(3) 0.0444(2) Uani 1.00 d
Rh(3) Rh 0.89135(4) 0.17904(3) 0.32399(3) 0.0472(2) Uani 1.00 d
Rh(4) Rh 0.90169(4) 0.06091(3) 0.32439(3) 0.0444(2) Uani 1.00 d
P(1) P 0.8068(2) 0.0990(1) 0.0992(1) 0.0494(6) Uani 1.00 d
P(2) P 1.1416(2) 0.1392(1) 0.2862(1) 0.0535(6) Uani 1.00 d
P(3) P 0.8594(2) 0.2573(1) 0.3709(1) 0.0567(7) Uani 1.00 d
P(4) P 0.8819(2) -0.01757(9) 0.3801(1) 0.0488(6) Uani 1.00 d
F(1) F 0.830(1) 0.3552(8) 0.550(1) 0.32(1) Uani 1.00 d
F(2) F 0.7642(8) 0.3040(5) 0.6043(8) 0.191(6) Uani 1.00 d
F(3) F 0.8320(8) 0.3686(6) 0.6573(8) 0.221(7) Uani 1.00 d
F(4) F 0.8891(7) 0.2951(5) 0.6138(7) 0.199(6) Uani 1.00 d
F(5) F 1.1873(8) -0.0304(5) 0.2190(5) 0.177(5) Uani 1.00 d
F(6) F 1.1195(7) -0.1024(4) 0.1925(7) 0.174(5) Uani 1.00 d
F(7) F 1.1658(8) -0.0578(7) 0.1135(5) 0.224(8) Uani 1.00 d
F(8) F 1.0742(9) -0.0246(5) 0.1597(7) 0.202(6) Uani 1.00 d
O(1) O 0.8938(4) -0.0083(3) 0.2005(3) 0.058(2) Uani 1.00 d
O(2) O 1.0328(4) 0.1902(3) 0.4153(3) 0.064(2) Uani 1.00 d
O(3) O 1.0585(4) 0.0383(3) 0.3742(4) 0.068(2) Uani 1.00 d
N(1) N 0.9607(4) 0.0964(3) 0.1450(3) 0.046(2) Uani 1.00 d
N(2) N 1.0281(4) 0.1014(3) 0.1840(3) 0.046(2) Uani 1.00 d
N(3) N 0.8644(5) 0.1486(3) 0.4137(3) 0.052(2) Uani 1.00 d
N(4) N 0.8788(4) 0.0940(3) 0.4178(3) 0.049(2) Uani 1.00 d
C(1) C 0.8929(5) 0.0303(4) 0.2319(4) 0.047(2) Uani 1.00 d
C(2) C 0.9997(6) 0.1739(4) 0.3625(5) 0.056(2) Uani 1.00 d
C(3) C 1.0132(6) 0.0640(3) 0.3380(4) 0.051(2) Uani 1.00 d
C(11) C 0.7942(6) 0.1199(4) 0.2578(5) 0.051(2) Uani 1.00 d
C(12) C 0.7393(6) 0.1247(4) 0.2853(5) 0.061(3) Uani 1.00 d
C(13) C 0.6640(7) 0.1300(5) 0.3067(7) 0.074(3) Uani 1.00 d
C(14) C 0.604(1) 0.1457(7) 0.2610(8) 0.110(5) Uani 1.00 d
C(15) C 0.5318(10) 0.1484(9) 0.279(1) 0.143(7) Uani 1.00 d
C(16) C 0.525(1) 0.1352(9) 0.344(1) 0.128(7) Uani 1.00 d
C(17) C 0.581(1) 0.1259(8) 0.388(1) 0.124(6) Uani 1.00 d
C(18) C 0.6513(8) 0.1216(6) 0.3719(8) 0.091(4) Uani 1.00 d
C(19) C 0.440(1) 0.151(2) 0.357(2) 0.29(2) Uani 1.00 d
C(21) C 0.9243(6) 0.2038(4) 0.2366(5) 0.056(2) Uani 1.00 d
C(22) C 0.9527(6) 0.2154(4) 0.1872(5) 0.060(3) Uani 1.00 d
C(23) C 0.9792(8) 0.2243(4) 0.1208(5) 0.065(3) Uani 1.00 d
C(24) C 1.0525(8) 0.2235(4) 0.1147(5) 0.072(3) Uani 1.00 d
C(25) C 1.0800(8) 0.2240(5) 0.0519(6) 0.082(4) Uani 1.00 d
C(26) C 1.035(1) 0.2268(5) -0.0035(7) 0.097(5) Uani 1.00 d
C(27) C 0.958(1) 0.2302(7) -0.0006(6) 0.114(6) Uani 1.00 d
C(28) C 0.9286(8) 0.2280(5) 0.0637(6) 0.087(4) Uani 1.00 d
C(29) C 1.065(2) 0.222(1) -0.070(1) 0.21(1) Uani 1.00 d
C(101) C 0.9550(5) 0.0879(4) 0.0788(4) 0.048(2) Uani 1.00 d
C(102) C 1.0212(6) 0.0827(4) 0.0470(4) 0.049(2) Uani 1.00 d
C(103) C 1.0908(6) 0.0889(4) 0.0873(4) 0.051(2) Uani 1.00 d
C(104) C 1.0912(5) 0.0985(3) 0.1573(4) 0.047(2) Uani 1.00 d
C(105) C 1.0178(6) 0.0732(4) -0.0243(4) 0.059(3) Uani 1.00 d
C(106) C 1.0820(7) 0.0727(4) -0.0521(5) 0.063(3) Uani 1.00 d
C(107) C 1.1512(7) 0.0801(5) -0.0135(6) 0.075(3) Uani 1.00 d
C(108) C 1.1574(6) 0.0882(4) 0.0559(5) 0.061(3) Uani 1.00 d
C(109) C 0.8781(6) 0.0828(4) 0.0420(4) 0.056(2) Uani 1.00 d
C(110) C 1.1610(6) 0.1066(5) 0.2061(5) 0.062(3) Uani 1.00 d
C(111) C 0.7574(5) 0.1586(4) 0.0654(4) 0.049(2) Uani 1.00 d
C(112) C 0.7404(7) 0.1709(4) -0.0029(5) 0.072(3) Uani 1.00 d
C(113) C 0.6988(8) 0.2176(5) -0.0239(6) 0.083(4) Uani 1.00 d
C(114) C 0.6743(7) 0.2519(5) 0.0220(6) 0.080(3) Uani 1.00 d
C(115) C 0.6877(8) 0.2400(5) 0.0906(6) 0.083(4) Uani 1.00 d
C(116) C 0.7328(8) 0.1947(5) 0.1117(5) 0.081(4) Uani 1.00 d
C(121) C 0.7365(6) 0.0467(4) 0.0835(5) 0.053(2) Uani 1.00 d
C(122) C 0.7142(7) 0.0255(5) 0.0189(5) 0.068(3) Uani 1.00 d
C(123) C 0.6575(8) -0.0128(5) 0.0097(7) 0.089(4) Uani 1.00 d
C(124) C 0.6210(10) -0.0288(7) 0.0614(10) 0.117(6) Uani 1.00 d
C(125) C 0.6465(9) -0.0122(7) 0.1226(9) 0.107(5) Uani 1.00 d
C(126) C 0.7019(8) 0.0269(6) 0.1368(7) 0.097(4) Uani 1.00 d
C(131) C 1.1831(7) 0.2079(5) 0.2852(5) 0.067(3) Uani 1.00 d
C(132) C 1.2568(9) 0.2162(6) 0.2844(7) 0.106(5) Uani 1.00 d
C(133) C 1.292(2) 0.262(1) 0.287(1) 0.20(2) Uani 1.00 d
C(134) C 1.252(2) 0.303(1) 0.2925(8) 0.19(2) Uani 1.00 d
C(135) C 1.175(2) 0.3046(6) 0.2936(7) 0.140(8) Uani 1.00 d
C(136) C 1.1333(9) 0.2545(6) 0.2900(6) 0.101(5) Uani 1.00 d
C(141) C 1.2051(6) 0.1096(4) 0.3541(5) 0.059(3) Uani 1.00 d
C(142) C 1.2463(8) 0.0643(5) 0.3476(6) 0.088(4) Uani 1.00 d
C(143) C 1.292(1) 0.0422(7) 0.407(1) 0.138(7) Uani 1.00 d
C(144) C 1.2992(9) 0.0683(7) 0.4670(7) 0.094(4) Uani 1.00 d
C(145) C 1.2575(10) 0.1146(8) 0.4725(6) 0.114(6) Uani 1.00 d
C(146) C 1.213(1) 0.1358(7) 0.4169(6) 0.116(6) Uani 1.00 d
C(201) C 0.8359(6) 0.1758(4) 0.4604(4) 0.051(2) Uani 1.00 d
C(202) C 0.8187(6) 0.1463(4) 0.5199(4) 0.056(2) Uani 1.00 d
C(203) C 0.8364(6) 0.0909(4) 0.5263(4) 0.055(2) Uani 1.00 d
C(204) C 0.8655(5) 0.0654(4) 0.4718(4) 0.051(2) Uani 1.00 d
C(205) C 0.7854(7) 0.1750(5) 0.5720(5) 0.071(3) Uani 1.00 d
C(206) C 0.7727(8) 0.1443(6) 0.6269(6) 0.088(4) Uani 1.00 d
C(207) C 0.7925(8) 0.0900(6) 0.6345(6) 0.086(4) Uani 1.00 d
C(208) C 0.8214(7) 0.0642(5) 0.5850(5) 0.068(3) Uani 1.00 d
C(209) C 0.8237(7) 0.2343(4) 0.4498(5) 0.068(3) Uani 1.00 d
C(210) C 0.8819(5) 0.0062(4) 0.4687(4) 0.052(2) Uani 1.00 d
C(211) C 0.7802(6) 0.2979(4) 0.3327(4) 0.059(3) Uani 1.00 d
C(212) C 0.7726(8) 0.3509(5) 0.3530(5) 0.081(4) Uani 1.00 d
C(213) C 0.7111(9) 0.3810(5) 0.3294(7) 0.089(4) Uani 1.00 d
C(214) C 0.653(1) 0.3557(8) 0.2913(7) 0.118(7) Uani 1.00 d
C(215) C 0.6597(8) 0.3030(6) 0.2716(7) 0.087(4) Uani 1.00 d
C(216) C 0.7252(7) 0.2736(5) 0.2932(6) 0.077(3) Uani 1.00 d
C(221) C 0.9332(7) 0.3055(4) 0.3962(6) 0.078(4) Uani 1.00 d
C(222) C 0.9662(8) 0.3128(6) 0.4617(7) 0.096(4) Uani 1.00 d
C(223) C 1.024(1) 0.3494(8) 0.479(1) 0.140(9) Uani 1.00 d
C(224) C 1.047(1) 0.3799(8) 0.426(2) 0.15(1) Uani 1.00 d
C(225) C 1.012(1) 0.3725(7) 0.356(1) 0.151(8) Uani 1.00 d
C(226) C 0.9575(10) 0.3347(6) 0.3412(8) 0.110(5) Uani 1.00 d
C(231) C 0.7905(6) -0.0463(4) 0.3592(5) 0.060(3) Uani 1.00 d
C(232) C 0.7737(7) -0.1010(4) 0.3487(6) 0.071(3) Uani 1.00 d
C(233) C 0.7017(9) -0.1195(5) 0.3293(7) 0.081(4) Uani 1.00 d
C(234) C 0.6441(9) -0.0890(7) 0.3201(7) 0.091(4) Uani 1.00 d
C(235) C 0.6567(10) -0.035(1) 0.3279(10) 0.142(7) Uani 1.00 d
C(236) C 0.7311(8) -0.0114(5) 0.3482(9) 0.100(5) Uani 1.00 d
C(241) C 0.9453(6) -0.0746(4) 0.3857(4) 0.053(2) Uani 1.00 d
C(242) C 0.9876(6) -0.0837(4) 0.3300(5) 0.060(3) Uani 1.00 d
C(243) C 1.0260(7) -0.1314(4) 0.3262(5) 0.066(3) Uani 1.00 d
C(244) C 1.0256(6) -0.1711(4) 0.3743(6) 0.065(3) Uani 1.00 d
C(245) C 0.9867(7) -0.1620(4) 0.4291(6) 0.071(3) Uani 1.00 d
C(246) C 0.9474(6) -0.1141(4) 0.4354(5) 0.058(3) Uani 1.00 d
B(1) B 0.832(2) 0.3271(7) 0.606(1) 0.126(8) Uani 1.00 d
B(2) B 1.140(1) -0.0539(8) 0.1695(8) 0.102(6) Uani 1.00 d
H(1) H 0.6123 0.1518 0.2136 0.1280 Uiso 1.00 calc
H(2) H 0.4892 0.1577 0.2453 0.1674 Uiso 1.00 calc
H(3) H 0.5709 0.1237 0.4338 0.1484 Uiso 1.00 calc
H(4) H 0.6938 0.1145 0.4065 0.1118 Uiso 1.00 calc
H(5) H 0.4260 0.1817 0.3500 0.2498 Uiso 1.00 calc
H(6) H 0.4055 0.1227 0.3285 0.2498 Uiso 1.00 calc
H(7) H 0.4363 0.1356 0.4031 0.2498 Uiso 1.00 calc
H(8) H 1.0896 0.2226 0.1564 0.0895 Uiso 1.00 calc
H(9) H 1.1338 0.2217 0.0501 0.1020 Uiso 1.00 calc
H(10) H 0.9194 0.2345 -0.0420 0.1310 Uiso 1.00 calc
H(11) H 0.8736 0.2297 0.0664 0.1033 Uiso 1.00 calc
H(12) H 1.0820 0.1908 -0.0805 0.2064 Uiso 1.00 calc
H(13) H 1.0159 0.2275 -0.1097 0.2064 Uiso 1.00 calc
H(14) H 1.0917 0.2531 -0.0801 0.2064 Uiso 1.00 calc
H(15) H 0.9701 0.0675 -0.0508 0.0728 Uiso 1.00 calc
H(16) H 1.0812 0.0680 -0.0995 0.0814 Uiso 1.00 calc
H(17) H 1.1984 0.0798 -0.0328 0.0868 Uiso 1.00 calc
H(18) H 1.2051 0.0924 0.0835 0.0725 Uiso 1.00 calc
H(19) H 0.8705 0.0464 0.0258 0.0653 Uiso 1.00 calc
H(20) H 0.8723 0.1067 0.0045 0.0653 Uiso 1.00 calc
H(21) H 1.1956 0.1292 0.1859 0.0761 Uiso 1.00 calc
H(22) H 1.1849 0.0725 0.2167 0.0761 Uiso 1.00 calc
H(23) H 0.7572 0.1480 -0.0361 0.0868 Uiso 1.00 calc
H(24) H 0.6892 0.2256 -0.0715 0.0935 Uiso 1.00 calc
H(25) H 0.6471 0.2842 0.0054 0.0940 Uiso 1.00 calc
H(26) H 0.6668 0.2631 0.1223 0.0976 Uiso 1.00 calc
H(27) H 0.7467 0.1871 0.1590 0.0941 Uiso 1.00 calc
H(28) H 0.7383 0.0369 -0.0185 0.0806 Uiso 1.00 calc
H(29) H 0.6457 -0.0297 -0.0354 0.1036 Uiso 1.00 calc
H(30) H 0.5754 -0.0510 0.0531 0.1438 Uiso 1.00 calc
H(31) H 0.6260 -0.0296 0.1590 0.1294 Uiso 1.00 calc
H(32) H 0.7145 0.0420 0.1828 0.1215 Uiso 1.00 calc
H(33) H 1.2890 0.1831 0.2773 0.1394 Uiso 1.00 calc
H(34) H 1.3438 0.2705 0.2842 0.1738 Uiso 1.00 calc
H(35) H 1.2645 0.3458 0.2984 0.1735 Uiso 1.00 calc
H(36) H 1.1389 0.3372 0.2964 0.1631 Uiso 1.00 calc
H(37) H 1.0783 0.2511 0.2893 0.1177 Uiso 1.00 calc
H(38) H 1.2436 0.0472 0.3029 0.1038 Uiso 1.00 calc
H(39) H 1.3198 0.0088 0.3990 0.1649 Uiso 1.00 calc
H(40) H 1.3302 0.0513 0.5048 0.1159 Uiso 1.00 calc
H(41) H 1.2624 0.1326 0.5148 0.1474 Uiso 1.00 calc
H(42) H 1.1860 0.1700 0.4210 0.1404 Uiso 1.00 calc
H(43) H 0.7746 0.2129 0.5687 0.0863 Uiso 1.00 calc
H(44) H 0.7458 0.1610 0.6602 0.1031 Uiso 1.00 calc
H(45) H 0.7851 0.0715 0.6747 0.0997 Uiso 1.00 calc
H(46) H 0.8313 0.0259 0.5892 0.0830 Uiso 1.00 calc
H(47) H 0.8457 0.2541 0.4871 0.0871 Uiso 1.00 calc
H(48) H 0.7694 0.2411 0.4446 0.0871 Uiso 1.00 calc
H(49) H 0.8455 -0.0131 0.4888 0.0647 Uiso 1.00 calc
H(50) H 0.9302 -0.0005 0.4935 0.0647 Uiso 1.00 calc
H(51) H 0.8138 0.3670 0.3841 0.1031 Uiso 1.00 calc
H(52) H 0.7073 0.4196 0.3392 0.1093 Uiso 1.00 calc
H(53) H 0.6040 0.3729 0.2770 0.1315 Uiso 1.00 calc
H(54) H 0.6189 0.2847 0.2424 0.1051 Uiso 1.00 calc
H(55) H 0.7293 0.2350 0.2804 0.0928 Uiso 1.00 calc
H(56) H 0.9504 0.2909 0.4994 0.1232 Uiso 1.00 calc
H(57) H 1.0519 0.3575 0.5208 0.1631 Uiso 1.00 calc
H(58) H 1.0881 0.4088 0.4268 0.1663 Uiso 1.00 calc
H(59) H 1.0214 0.3982 0.3187 0.1732 Uiso 1.00 calc
H(60) H 0.9352 0.3277 0.2946 0.1283 Uiso 1.00 calc
H(61) H 0.8145 -0.1264 0.3532 0.0869 Uiso 1.00 calc
H(62) H 0.6941 -0.1577 0.3229 0.0966 Uiso 1.00 calc
H(63) H 0.5941 -0.1027 0.3093 0.1091 Uiso 1.00 calc
H(64) H 0.6176 -0.0084 0.3199 0.1564 Uiso 1.00 calc
H(65) H 0.7391 0.0265 0.3535 0.1122 Uiso 1.00 calc
H(66) H 0.9883 -0.0560 0.2954 0.0727 Uiso 1.00 calc
H(67) H 1.0541 -0.1367 0.2882 0.0768 Uiso 1.00 calc
H(68) H 1.0513 -0.2061 0.3697 0.0794 Uiso 1.00 calc
H(69) H 0.9875 -0.1895 0.4631 0.0879 Uiso 1.00 calc
H(70) H 0.9212 -0.1082 0.4746 0.0701 Uiso 1.00 calc

loop_
_atom_site_aniso_label
_atom_site_aniso_U_11
_atom_site_aniso_U_22
_atom_site_aniso_U_33
_atom_site_aniso_U_12
_atom_site_aniso_U_13
_atom_site_aniso_U_23
Rh(1) 0.0639(5) 0.0441(4) 0.0261(3) 0.0011(3) 0.0063(3) 0.0016(3)
Rh(2) 0.0633(5) 0.0441(4) 0.0261(3) -0.0006(3) 0.0068(3) -0.0003(3)
Rh(3) 0.0694(5) 0.0430(4) 0.0299(3) 0.0049(3) 0.0090(3) -0.0004(3)
Rh(4) 0.0649(5) 0.0421(4) 0.0269(3) 0.0026(3) 0.0089(3) 0.0018(3)
P(1) 0.068(2) 0.049(1) 0.030(1) -0.001(1) 0.002(1) -0.0001(9)
P(2) 0.063(2) 0.064(2) 0.033(1) -0.002(1) 0.007(1) 0.005(1)
P(3) 0.081(2) 0.048(1) 0.042(1) 0.009(1) 0.011(1) -0.003(1)
P(4) 0.068(2) 0.047(1) 0.032(1) 0.000(1) 0.009(1) 0.0055(9)
F(1) 0.39(3) 0.28(2) 0.34(2) 0.19(2) 0.21(2) 0.21(2)
F(2) 0.15(1) 0.131(10) 0.29(2) 0.040(8) 0.00(1) -0.03(1)
F(3) 0.20(1) 0.22(1) 0.26(2) -0.035(10) 0.08(1) -0.16(1)
F(4) 0.18(1) 0.16(1) 0.25(2) 0.082(9) 0.00(1) -0.026(10)
F(5) 0.24(1) 0.21(1) 0.067(6) -0.065(10) -0.031(7) -0.001(6)
F(6) 0.22(1) 0.074(6) 0.25(1) 0.019(6) 0.09(1) 0.025(7)
F(7) 0.24(1) 0.39(2) 0.049(5) -0.12(1) 0.029(7) -0.028(8)
F(8) 0.28(2) 0.105(8) 0.20(1) 0.031(9) -0.07(1) 0.010(8)
O(1) 0.093(5) 0.042(4) 0.040(3) 0.001(3) 0.007(3) -0.003(3)
O(2) 0.085(6) 0.073(5) 0.033(3) -0.005(4) 0.007(3) -0.019(3)
O(3) 0.071(5) 0.070(5) 0.062(4) -0.004(4) 0.005(4) 0.019(4)
N(1) 0.061(5) 0.048(4) 0.029(3) -0.005(3) 0.007(3) -0.002(3)
N(2) 0.060(5) 0.050(4) 0.028(3) 0.001(3) 0.008(3) 0.003(3)
N(3) 0.068(6) 0.060(5) 0.030(4) 0.007(4) 0.007(3) 0.000(3)
N(4) 0.067(5) 0.051(4) 0.029(4) 0.009(4) 0.008(3) -0.004(3)
C(1) 0.053(6) 0.051(5) 0.039(5) 0.005(4) 0.010(4) 0.005(4)
C(2) 0.077(8) 0.039(5) 0.053(6) -0.001(4) 0.016(5) 0.007(4)
C(3) 0.091(8) 0.035(4) 0.028(4) 0.005(4) 0.018(4) 0.002(3)
C(11) 0.060(7) 0.045(5) 0.046(5) 0.007(4) 0.005(4) 0.002(4)
C(12) 0.067(8) 0.068(7) 0.046(5) 0.001(5) 0.006(5) -0.008(5)
C(13) 0.063(8) 0.085(8) 0.077(8) -0.007(6) 0.018(6) -0.018(6)
C(14) 0.10(1) 0.14(1) 0.09(1) 0.04(1) 0.024(9) 0.011(9)
C(15) 0.06(1) 0.17(2) 0.18(2) 0.01(1) -0.02(1) -0.03(2)
C(16) 0.09(2) 0.19(2) 0.10(1) 0.00(1) 0.02(1) 0.01(1)
C(17) 0.10(2) 0.16(2) 0.12(1) 0.01(1) 0.04(1) 0.01(1)
C(18) 0.073(10) 0.11(1) 0.10(1) 0.009(7) 0.042(8) 0.000(8)
C(19) 0.08(2) 0.42(5) 0.39(5) -0.05(2) 0.07(2) -0.24(4)
C(21) 0.092(8) 0.033(5) 0.042(5) 0.001(4) 0.003(5) -0.006(4)
C(22) 0.101(8) 0.047(5) 0.034(5) -0.011(5) 0.018(5) 0.001(4)
C(23) 0.109(10) 0.050(6) 0.035(5) -0.019(6) 0.011(5) 0.006(4)
C(24) 0.12(1) 0.041(5) 0.058(6) 0.000(6) 0.024(7) 0.010(5)
C(25) 0.12(1) 0.086(9) 0.051(7) 0.010(7) 0.030(7) 0.014(6)
C(26) 0.15(1) 0.075(8) 0.082(10) -0.017(8) 0.06(1) 0.010(7)
C(27) 0.17(2) 0.13(1) 0.033(6) -0.03(1) 0.003(8) 0.011(7)
C(28) 0.13(1) 0.085(9) 0.050(6) -0.025(7) 0.015(7) 0.008(6)
C(29) 0.31(3) 0.21(2) 0.13(2) 0.03(2) 0.15(2) 0.06(2)
C(101) 0.063(6) 0.047(5) 0.036(5) -0.009(4) 0.011(4) 0.006(4)
C(102) 0.072(7) 0.048(5) 0.029(4) -0.001(4) 0.012(4) -0.002(4)
C(103) 0.067(7) 0.050(5) 0.040(5) -0.002(4) 0.019(4) 0.001(4)
C(104) 0.062(7) 0.041(5) 0.038(4) -0.001(4) 0.007(4) 0.004(4)
C(105) 0.091(8) 0.055(6) 0.033(5) 0.004(5) 0.017(5) -0.012(4)
C(106) 0.086(9) 0.064(7) 0.040(5) 0.003(5) 0.011(5) -0.008(4)
C(107) 0.11(1) 0.069(7) 0.060(7) 0.007(6) 0.049(7) -0.001(5)
C(108) 0.071(7) 0.073(7) 0.042(5) 0.010(5) 0.017(5) -0.002(5)
C(109) 0.082(8) 0.058(6) 0.028(4) 0.002(5) 0.008(4) -0.003(4)
C(110) 0.061(7) 0.086(7) 0.041(5) 0.011(5) 0.013(4) -0.001(5)
C(111) 0.064(7) 0.051(5) 0.033(4) -0.004(4) 0.004(4) 0.011(4)
C(112) 0.12(1) 0.066(7) 0.031(5) -0.002(6) -0.010(5) 0.008(4)
C(113) 0.11(1) 0.076(8) 0.051(6) 0.001(7) -0.020(6) 0.024(6)
C(114) 0.10(1) 0.071(8) 0.067(7) 0.019(7) 0.015(7) 0.011(6)
C(115) 0.13(1) 0.058(7) 0.056(7) 0.029(7) 0.010(7) 0.010(5)
C(116) 0.13(1) 0.072(7) 0.042(6) 0.022(7) 0.006(6) 0.022(5)
C(121) 0.062(7) 0.051(5) 0.042(5) -0.003(4) 0.001(4) 0.002(4)
C(122) 0.079(8) 0.071(7) 0.053(6) -0.021(6) 0.004(5) -0.008(5)
C(123) 0.10(1) 0.075(8) 0.089(10) -0.004(7) -0.014(8) -0.009(7)
C(124) 0.11(1) 0.11(1) 0.12(1) -0.047(10) -0.02(1) 0.01(1)
C(125) 0.10(1) 0.11(1) 0.12(1) -0.042(9) 0.025(9) -0.004(10)
C(126) 0.09(1) 0.11(1) 0.10(1) -0.039(8) 0.023(8) -0.005(8)
C(131) 0.094(10) 0.067(7) 0.036(5) -0.011(6) -0.001(5) 0.010(5)
C(132) 0.10(1) 0.11(1) 0.10(1) -0.037(9) -0.019(8) 0.035(9)
C(133) 0.16(2) 0.19(3) 0.20(3) -0.08(2) -0.09(2) 0.12(2)
C(134) 0.25(3) 0.27(3) 0.046(8) -0.22(3) -0.01(1) 0.03(1)
C(135) 0.29(3) 0.072(9) 0.058(9) -0.05(1) 0.04(1) -0.013(7)
C(136) 0.16(1) 0.10(1) 0.039(6) -0.06(1) 0.009(7) -0.008(6)
C(141) 0.060(7) 0.073(7) 0.044(5) 0.000(5) 0.005(4) 0.011(5)
C(142) 0.11(1) 0.089(9) 0.058(7) 0.011(8) -0.011(7) -0.004(6)
C(143) 0.13(2) 0.12(1) 0.14(2) 0.05(1) -0.05(1) 0.01(1)
C(144) 0.10(1) 0.11(1) 0.069(9) -0.003(9) -0.015(7) 0.020(8)
C(145) 0.13(1) 0.17(2) 0.035(6) 0.00(1) -0.020(7) -0.004(8)
C(146) 0.16(2) 0.14(1) 0.042(7) 0.05(1) -0.018(8) 0.001(7)
C(201) 0.062(7) 0.058(6) 0.035(4) 0.001(4) 0.012(4) -0.005(4)
C(202) 0.061(7) 0.072(7) 0.035(5) 0.004(5) 0.008(4) -0.006(4)
C(203) 0.057(7) 0.071(7) 0.037(5) 0.002(5) 0.009(4) -0.004(4)
C(204) 0.059(6) 0.071(6) 0.022(4) -0.002(5) 0.005(4) 0.004(4)
C(205) 0.079(8) 0.095(8) 0.041(6) 0.001(6) 0.019(5) -0.015(5)
C(206) 0.11(1) 0.12(1) 0.044(6) 0.001(8) 0.034(6) -0.008(6)
C(207) 0.12(1) 0.094(9) 0.049(6) 0.023(8) 0.033(7) 0.017(6)
C(208) 0.093(9) 0.084(8) 0.028(5) 0.011(6) 0.014(5) 0.011(5)
C(209) 0.103(9) 0.057(6) 0.048(6) 0.017(6) 0.018(6) -0.006(5)
C(210) 0.056(6) 0.066(6) 0.033(4) -0.002(4) 0.007(4) 0.005(4)
C(211) 0.086(8) 0.056(6) 0.032(5) 0.012(5) 0.001(5) -0.006(4)
C(212) 0.13(1) 0.063(7) 0.050(6) 0.040(7) 0.009(6) 0.008(5)
C(213) 0.12(1) 0.084(9) 0.062(8) 0.035(8) -0.003(7) -0.004(6)
C(214) 0.13(1) 0.16(2) 0.065(9) 0.09(1) 0.034(9) 0.034(10)
C(215) 0.10(1) 0.092(10) 0.075(8) 0.022(8) 0.014(7) 0.007(7)
C(216) 0.094(10) 0.085(8) 0.052(6) 0.016(7) 0.010(6) 0.005(6)
C(221) 0.097(10) 0.046(6) 0.084(8) 0.019(6) -0.010(7) -0.025(6)
C(222) 0.09(1) 0.11(1) 0.084(9) -0.003(8) 0.002(8) -0.019(8)
C(223) 0.08(1) 0.10(1) 0.22(3) 0.02(1) -0.04(1) -0.07(1)
C(224) 0.07(1) 0.10(1) 0.26(3) 0.001(10) -0.01(2) -0.09(2)
C(225) 0.17(2) 0.09(1) 0.21(2) -0.04(1) 0.08(2) -0.01(1)
C(226) 0.16(2) 0.071(9) 0.11(1) -0.049(9) 0.04(1) -0.002(8)
C(231) 0.056(7) 0.081(7) 0.043(5) 0.008(5) 0.012(4) 0.013(5)
C(232) 0.091(9) 0.057(6) 0.067(7) -0.008(6) 0.016(6) -0.007(5)
C(233) 0.09(1) 0.076(8) 0.072(8) -0.018(7) 0.004(7) -0.013(6)
C(234) 0.09(1) 0.10(1) 0.083(9) -0.020(9) 0.014(8) -0.002(8)
C(235) 0.07(1) 0.21(2) 0.13(2) 0.02(1) -0.019(10) 0.04(1)
C(236) 0.067(10) 0.072(8) 0.16(1) 0.000(6) 0.011(9) 0.002(9)
C(241) 0.076(7) 0.046(5) 0.038(5) 0.003(4) 0.012(4) 0.005(4)
C(242) 0.085(8) 0.053(6) 0.045(5) 0.001(5) 0.013(5) 0.008(4)
C(243) 0.083(8) 0.069(7) 0.046(6) 0.021(6) 0.007(5) -0.002(5)
C(244) 0.075(8) 0.060(6) 0.058(6) 0.003(5) 0.006(5) -0.002(5)
C(245) 0.086(9) 0.056(6) 0.068(7) 0.002(5) -0.004(6) 0.020(5)
C(246) 0.084(8) 0.052(6) 0.039(5) 0.007(5) 0.011(5) 0.008(4)
B(1) 0.13(2) 0.050(9) 0.20(3) 0.00(1) 0.03(2) 0.01(1)
B(2) 0.14(2) 0.10(1) 0.06(1) 0.02(1) -0.010(10) 0.017(9)

loop_
_atom_type_symbol
_atom_type_description
_atom_type_scat_dispersion_real
_atom_type_scat_dispersion_imag
_atom_type_scat_source
C C 0.003 0.002
;International Tables for Crystallography
(1992, Vol. C, Tables 4.2.6.8 and 6.1.1.4)
;
H H 0.000 0.000
;International Tables for Crystallography
(1992, Vol. C, Table 6.1.1.4)
;
O O 0.011 0.006
;International Tables for Crystallography
(1992, Vol. C, Tables 4.2.6.8 and 6.1.1.4)
;
N N 0.006 0.003
;International Tables for Crystallography
(1992, Vol. C, Tables 4.2.6.8 and 6.1.1.4)
;
B B 0.001 0.001
;International Tables for Crystallography
(1992, Vol. C, Tables 4.2.6.8 and 6.1.1.4)
;
F F 0.017 0.010
;International Tables for Crystallography
(1992, Vol. C, Tables 4.2.6.8 and 6.1.1.4)
;
P P 0.102 0.094
;International Tables for Crystallography
(1992, Vol. C, Tables 4.2.6.8 and 6.1.1.4)
;
Rh Rh -1.118 0.919
;International Tables for Crystallography
(1992, Vol. C, Tables 4.2.6.8 and 6.1.1.4)
;

loop_
_geom_angle_atom_site_label_1
_geom_angle_atom_site_label_2
_geom_angle_atom_site_label_3
_geom_angle
_geom_angle_publ_flag
Rh(2) Rh(1) Rh(3) 56.06(3) yes
Rh(2) Rh(1) Rh(4) 62.14(2) yes
Rh(2) Rh(1) P(1) 151.07(8) yes
Rh(2) Rh(1) N(1) 71.0(2) yes
Rh(2) Rh(1) C(1) 85.5(2) yes
Rh(2) Rh(1) C(11) 107.8(3) yes
Rh(3) Rh(1) Rh(4) 61.35(2) yes
Rh(3) Rh(1) P(1) 141.41(7) yes
Rh(3) Rh(1) N(1) 122.9(2) yes
Rh(3) Rh(1) C(1) 107.9(2) yes
Rh(3) Rh(1) C(11) 56.3(3) yes
Rh(4) Rh(1) P(1) 141.36(7) yes
Rh(4) Rh(1) N(1) 112.6(2) yes
Rh(4) Rh(1) C(1) 46.6(2) yes
Rh(4) Rh(1) C(11) 66.0(3) yes
P(1) Rh(1) N(1) 81.7(2) yes
P(1) Rh(1) C(1) 102.6(2) yes
P(1) Rh(1) C(11) 99.6(3) yes
N(1) Rh(1) C(1) 86.2(3) yes
N(1) Rh(1) C(11) 178.6(3) yes
C(1) Rh(1) C(11) 93.0(4) yes
Rh(1) Rh(2) Rh(3) 64.50(3) yes
Rh(1) Rh(2) Rh(4) 56.52(3) yes
Rh(1) Rh(2) P(2) 146.23(7) yes
Rh(1) Rh(2) N(2) 66.8(2) yes
Rh(1) Rh(2) C(2) 111.0(3) yes
Rh(1) Rh(2) C(3) 94.7(3) yes
Rh(3) Rh(2) Rh(4) 62.49(3) yes
Rh(3) Rh(2) P(2) 142.89(8) yes
Rh(3) Rh(2) N(2) 128.0(2) yes
Rh(3) Rh(2) C(2) 46.7(3) yes
Rh(3) Rh(2) C(3) 96.9(3) yes
Rh(4) Rh(2) P(2) 142.47(7) yes
Rh(4) Rh(2) N(2) 103.6(2) yes
Rh(4) Rh(2) C(2) 84.8(3) yes
Rh(4) Rh(2) C(3) 43.8(3) yes
P(2) Rh(2) N(2) 79.9(2) yes
P(2) Rh(2) C(2) 100.1(3) yes
P(2) Rh(2) C(3) 98.7(3) yes
N(2) Rh(2) C(2) 166.5(3) yes
N(2) Rh(2) C(3) 104.1(3) yes
C(2) Rh(2) C(3) 89.3(4) yes
Rh(1) Rh(3) Rh(2) 59.44(3) yes
Rh(1) Rh(3) Rh(4) 54.61(2) yes
Rh(1) Rh(3) P(3) 146.90(7) yes
Rh(1) Rh(3) N(3) 119.7(2) yes
Rh(1) Rh(3) C(2) 104.8(3) yes
Rh(1) Rh(3) C(21) 58.1(2) yes
Rh(2) Rh(3) Rh(4) 60.86(3) yes
Rh(2) Rh(3) P(3) 139.39(8) yes
Rh(2) Rh(3) N(3) 113.4(2) yes
Rh(2) Rh(3) C(2) 45.6(3) yes
Rh(2) Rh(3) C(21) 61.8(3) yes
Rh(4) Rh(3) P(3) 150.89(7) yes
Rh(4) Rh(3) N(3) 69.9(2) yes
Rh(4) Rh(3) C(2) 82.9(3) yes
Rh(4) Rh(3) C(21) 106.2(3) yes
P(3) Rh(3) N(3) 81.3(2) yes
P(3) Rh(3) C(2) 100.7(3) yes
P(3) Rh(3) C(21) 102.8(3) yes
N(3) Rh(3) C(2) 88.6(4) yes
N(3) Rh(3) C(21) 175.1(4) yes
C(2) Rh(3) C(21) 88.0(4) yes
Rh(1) Rh(4) Rh(2) 61.35(3) yes
Rh(1) Rh(4) Rh(3) 64.04(2) yes
Rh(1) Rh(4) P(4) 142.19(6) yes
Rh(1) Rh(4) N(4) 126.9(2) yes
Rh(1) Rh(4) C(1) 48.4(3) yes
Rh(1) Rh(4) C(3) 98.8(2) yes
Rh(2) Rh(4) Rh(3) 56.65(3) yes
Rh(2) Rh(4) P(4) 144.15(7) yes
Rh(2) Rh(4) N(4) 104.6(2) yes
Rh(2) Rh(4) C(1) 86.0(3) yes
Rh(2) Rh(4) C(3) 43.4(2) yes
Rh(3) Rh(4) P(4) 146.43(7) yes
Rh(3) Rh(4) N(4) 66.3(2) yes
Rh(3) Rh(4) C(1) 112.4(3) yes
Rh(3) Rh(4) C(3) 91.4(2) yes
P(4) Rh(4) N(4) 80.7(2) yes
P(4) Rh(4) C(1) 97.6(3) yes
P(4) Rh(4) C(3) 100.8(2) yes
N(4) Rh(4) C(1) 164.3(3) yes
N(4) Rh(4) C(3) 100.2(3) yes
C(1) Rh(4) C(3) 95.4(4) yes
Rh(1) P(1) C(109) 103.3(3) yes
Rh(1) P(1) C(111) 115.9(3) yes
Rh(1) P(1) C(121) 121.5(3) yes
C(109) P(1) C(111) 107.0(4) yes
C(109) P(1) C(121) 105.5(4) yes
C(111) P(1) C(121) 102.6(4) yes
Rh(2) P(2) C(110) 103.7(3) yes
Rh(2) P(2) C(131) 119.2(4) yes
Rh(2) P(2) C(141) 120.9(4) yes
C(110) P(2) C(131) 105.2(5) yes
C(110) P(2) C(141) 107.1(5) yes
C(131) P(2) C(141) 99.3(5) yes
Rh(3) P(3) C(209) 103.0(3) yes
Rh(3) P(3) C(211) 121.8(3) yes
Rh(3) P(3) C(221) 117.4(4) yes
C(209) P(3) C(211) 100.4(5) yes
C(209) P(3) C(221) 106.8(5) yes
C(211) P(3) C(221) 105.2(5) yes
Rh(4) P(4) C(210) 102.4(3) yes
Rh(4) P(4) C(231) 114.9(3) yes
Rh(4) P(4) C(241) 123.5(3) yes
C(210) P(4) C(231) 103.1(5) yes
C(210) P(4) C(241) 105.5(4) yes
C(231) P(4) C(241) 105.1(5) yes
Rh(1) N(1) N(2) 110.7(5) yes
Rh(1) N(1) C(101) 127.3(6) yes
N(2) N(1) C(101) 121.9(8) yes
Rh(2) N(2) N(1) 110.9(6) yes
Rh(2) N(2) C(104) 126.6(6) yes
N(1) N(2) C(104) 121.2(7) yes
Rh(3) N(3) N(4) 110.2(5) yes
Rh(3) N(3) C(201) 126.4(6) yes
N(4) N(3) C(201) 123.4(8) yes
Rh(4) N(4) N(3) 112.5(5) yes
Rh(4) N(4) C(204) 125.4(6) yes
N(3) N(4) C(204) 121.0(7) yes
Rh(1) C(1) Rh(4) 85.0(4) yes
Rh(1) C(1) O(1) 129.5(7) yes
Rh(4) C(1) O(1) 145.5(7) yes
Rh(2) C(2) Rh(3) 87.7(4) yes
Rh(2) C(2) O(2) 141.2(8) yes
Rh(3) C(2) O(2) 130.9(8) yes
Rh(2) C(3) Rh(4) 92.8(4) yes
Rh(2) C(3) O(3) 135.5(8) yes
Rh(4) C(3) O(3) 131.0(8) yes
Rh(1) C(11) C(12) 172.0(8) yes
C(11) C(12) C(13) 169(1) yes
C(12) C(13) C(14) 120(1) yes
C(12) C(13) C(18) 122(1) yes
C(14) C(13) C(18) 117(1) yes
C(13) C(14) C(15) 121(1) yes
C(14) C(15) C(16) 116(1) yes
C(15) C(16) C(17) 122(2) yes
C(15) C(16) C(19) 107(1) yes
C(17) C(16) C(19) 127(2) yes
C(16) C(17) C(18) 122(2) yes
C(13) C(18) C(17) 119(1) yes
Rh(3) C(21) C(22) 171.5(9) yes
C(21) C(22) C(23) 171(1) yes
C(22) C(23) C(24) 121.2(9) yes
C(22) C(23) C(28) 119(1) yes
C(24) C(23) C(28) 118(1) yes
C(23) C(24) C(25) 123(1) yes
C(24) C(25) C(26) 120(1) yes
C(25) C(26) C(27) 119(1) yes
C(25) C(26) C(29) 119(1) yes
C(27) C(26) C(29) 121(1) yes
C(26) C(27) C(28) 121(1) yes
C(23) C(28) C(27) 117(1) yes
N(1) C(101) C(102) 119.9(8) yes
N(1) C(101) C(109) 116.6(8) yes
C(102) C(101) C(109) 123.5(8) yes
C(101) C(102) C(103) 118.1(8) yes
C(101) C(102) C(105) 121.8(8) yes
C(103) C(102) C(105) 120.0(9) yes
C(102) C(103) C(104) 117.9(9) yes
C(102) C(103) C(108) 119.2(8) yes
C(104) C(103) C(108) 122.9(8) yes
N(2) C(104) C(103) 121.1(8) yes
N(2) C(104) C(110) 115.2(8) yes
C(103) C(104) C(110) 123.7(9) yes
C(102) C(105) C(106) 119.0(9) yes
C(105) C(106) C(107) 121.8(10) yes
C(106) C(107) C(108) 121(1) yes
C(103) C(108) C(107) 118.7(10) yes
P(1) C(109) C(101) 110.6(6) yes
P(2) C(110) C(104) 112.1(7) yes
P(1) C(111) C(112) 125.2(8) yes
P(1) C(111) C(116) 117.3(7) yes
C(112) C(111) C(116) 117.5(9) yes
C(111) C(112) C(113) 120.7(10) yes
C(112) C(113) C(114) 121(1) yes
C(113) C(114) C(115) 120(1) yes
C(114) C(115) C(116) 118(1) yes
C(111) C(116) C(115) 121.9(9) yes
P(1) C(121) C(122) 122.3(8) yes
P(1) C(121) C(126) 119.6(8) yes
C(122) C(121) C(126) 118(1) yes
C(121) C(122) C(123) 119(1) yes
C(122) C(123) C(124) 121(1) yes
C(123) C(124) C(125) 118(1) yes
C(124) C(125) C(126) 123(1) yes
C(121) C(126) C(125) 118(1) yes
P(2) C(131) C(132) 122(1) yes
P(2) C(131) C(136) 117(1) yes
C(132) C(131) C(136) 119(1) yes
C(131) C(132) C(133) 127(1) yes
C(132) C(133) C(134) 114(2) yes
C(133) C(134) C(135) 127(2) yes
C(134) C(135) C(136) 119(1) yes
C(131) C(136) C(135) 110(1) yes
P(2) C(141) C(142) 124.2(8) yes
P(2) C(141) C(146) 117.3(10) yes
C(142) C(141) C(146) 118(1) yes
C(141) C(142) C(143) 119(1) yes
C(142) C(143) C(144) 121(1) yes
C(143) C(144) C(145) 118(1) yes
C(144) C(145) C(146) 121(1) yes
C(141) C(146) C(145) 121(1) yes
N(3) C(201) C(202) 118.1(8) yes
N(3) C(201) C(209) 117.7(8) yes
C(202) C(201) C(209) 124.2(9) yes
C(201) C(202) C(203) 119.2(9) yes
C(201) C(202) C(205) 119.6(9) yes
C(203) C(202) C(205) 121.3(9) yes
C(202) C(203) C(204) 117.8(8) yes
C(202) C(203) C(208) 117.7(9) yes
C(204) C(203) C(208) 124.5(10) yes
N(4) C(204) C(203) 120.5(9) yes
N(4) C(204) C(210) 115.3(8) yes
C(203) C(204) C(210) 124.2(8) yes
C(202) C(205) C(206) 115(1) yes
C(205) C(206) C(207) 123(1) yes
C(206) C(207) C(208) 119(1) yes
C(203) C(208) C(207) 122(1) yes
P(3) C(209) C(201) 111.0(7) yes
P(4) C(210) C(204) 111.9(6) yes
P(3) C(211) C(212) 120.0(8) yes
P(3) C(211) C(216) 118.8(8) yes
C(212) C(211) C(216) 120(1) yes
C(211) C(212) C(213) 121(1) yes
C(212) C(213) C(214) 118(1) yes
C(213) C(214) C(215) 120(1) yes
C(214) C(215) C(216) 120(1) yes
C(211) C(216) C(215) 118(1) yes
P(3) C(221) C(222) 124(1) yes
P(3) C(221) C(226) 114.1(10) yes
C(222) C(221) C(226) 121(1) yes
C(221) C(222) C(223) 122(1) yes
C(222) C(223) C(224) 116(2) yes
C(223) C(224) C(225) 121(1) yes
C(224) C(225) C(226) 119(2) yes
C(221) C(226) C(225) 117(1) yes
P(4) C(231) C(232) 126.4(9) yes
P(4) C(231) C(236) 117.7(9) yes
C(232) C(231) C(236) 115(1) yes
C(231) C(232) C(233) 122(1) yes
C(232) C(233) C(234) 124(1) yes
C(233) C(234) C(235) 116(1) yes
C(234) C(235) C(236) 123(1) yes
C(231) C(236) C(235) 117(1) yes
P(4) C(241) C(242) 117.8(7) yes
P(4) C(241) C(246) 123.2(8) yes
C(242) C(241) C(246) 118.3(9) yes
C(241) C(242) C(243) 119.8(9) yes
C(242) C(243) C(244) 121(1) yes
C(243) C(244) C(245) 118(1) yes
C(244) C(245) C(246) 121.6(10) yes
C(241) C(246) C(245) 119.8(10) yes
F(1) B(1) F(2) 106(2) yes
F(1) B(1) F(3) 102(1) yes
F(1) B(1) F(4) 110(2) yes
F(2) B(1) F(3) 103(2) yes
F(2) B(1) F(4) 116(1) yes
F(3) B(1) F(4) 115(2) yes
F(5) B(2) F(6) 107(1) yes
F(5) B(2) F(7) 113(1) yes
F(5) B(2) F(8) 109(1) yes
F(6) B(2) F(7) 112(1) yes
F(6) B(2) F(8) 104(1) yes
F(7) B(2) F(8) 109(1) yes

loop_
_geom_bond_atom_site_label_1
_geom_bond_atom_site_label_2
_geom_bond_distance
_geom_bond_publ_flag
Rh(1) Rh(2) 2.860(1) yes
Rh(1) Rh(3) 2.9977(9) yes
Rh(1) Rh(4) 2.7182(9) yes
Rh(1) P(1) 2.247(2) yes
Rh(1) N(1) 2.035(8) yes
Rh(1) C(1) 2.041(9) yes
Rh(1) C(11) 2.00(1) yes
Rh(2) Rh(3) 2.755(1) yes
Rh(2) Rh(4) 2.881(1) yes
Rh(2) P(2) 2.289(3) yes
Rh(2) N(2) 2.145(7) yes
Rh(2) C(2) 1.97(1) yes
Rh(2) C(3) 1.983(8) yes
Rh(3) Rh(4) 2.926(1) yes
Rh(3) P(3) 2.259(3) yes
Rh(3) N(3) 2.061(7) yes
Rh(3) C(2) 2.01(1) yes
Rh(3) C(21) 2.014(10) yes
Rh(4) P(4) 2.288(2) yes
Rh(4) N(4) 2.129(7) yes
Rh(4) C(1) 1.982(9) yes
Rh(4) C(3) 2.00(1) yes
P(1) C(109) 1.88(1) yes
P(1) C(111) 1.806(9) yes
P(1) C(121) 1.810(10) yes
P(2) C(110) 1.87(1) yes
P(2) C(131) 1.86(1) yes
P(2) C(141) 1.809(10) yes
P(3) C(209) 1.87(1) yes
P(3) C(211) 1.83(1) yes
P(3) C(221) 1.81(1) yes
P(4) C(210) 1.865(9) yes
P(4) C(231) 1.79(1) yes
P(4) C(241) 1.811(10) yes
F(1) B(1) 1.31(3) yes
F(2) B(1) 1.35(3) yes
F(3) B(1) 1.45(3) yes
F(4) B(1) 1.29(3) yes
F(5) B(2) 1.35(2) yes
F(6) B(2) 1.35(2) yes
F(7) B(2) 1.27(2) yes
F(8) B(2) 1.38(3) yes
O(1) C(1) 1.14(1) yes
O(2) C(2) 1.21(1) yes
O(3) C(3) 1.20(1) yes
N(1) N(2) 1.36(1) yes
N(1) C(101) 1.33(1) yes
N(2) C(104) 1.32(1) yes
N(3) N(4) 1.37(1) yes
N(3) C(201) 1.31(1) yes
N(4) C(204) 1.34(1) yes
C(11) C(12) 1.20(2) yes
C(12) C(13) 1.48(2) yes
C(13) C(14) 1.37(2) yes
C(13) C(18) 1.37(2) yes
C(14) C(15) 1.40(3) yes
C(15) C(16) 1.36(3) yes
C(16) C(17) 1.26(3) yes
C(16) C(19) 1.64(3) yes
C(17) C(18) 1.36(3) yes
C(21) C(22) 1.21(1) yes
C(22) C(23) 1.49(1) yes
C(23) C(24) 1.35(2) yes
C(23) C(28) 1.37(2) yes
C(24) C(25) 1.41(2) yes
C(25) C(26) 1.29(2) yes
C(26) C(27) 1.40(3) yes
C(26) C(29) 1.51(3) yes
C(27) C(28) 1.46(2) yes
C(101) C(102) 1.43(1) yes
C(101) C(109) 1.49(1) yes
C(102) C(103) 1.41(1) yes
C(102) C(105) 1.44(1) yes
C(103) C(104) 1.42(1) yes
C(103) C(108) 1.43(2) yes
C(104) C(110) 1.50(1) yes
C(105) C(106) 1.35(2) yes
C(106) C(107) 1.39(2) yes
C(107) C(108) 1.39(1) yes
C(111) C(112) 1.39(1) yes
C(111) C(116) 1.40(2) yes
C(112) C(113) 1.41(2) yes
C(113) C(114) 1.37(2) yes
C(114) C(115) 1.39(2) yes
C(115) C(116) 1.42(2) yes
C(121) C(122) 1.40(1) yes
C(121) C(126) 1.39(2) yes
C(122) C(123) 1.39(2) yes
C(123) C(124) 1.36(3) yes
C(124) C(125) 1.31(2) yes
C(125) C(126) 1.39(2) yes
C(131) C(132) 1.35(2) yes
C(131) C(136) 1.47(2) yes
C(132) C(133) 1.30(3) yes
C(133) C(134) 1.25(4) yes
C(134) C(135) 1.40(4) yes
C(135) C(136) 1.45(2) yes
C(141) C(142) 1.36(2) yes
C(141) C(146) 1.40(2) yes
C(142) C(143) 1.46(2) yes
C(143) C(144) 1.35(2) yes
C(144) C(145) 1.38(3) yes
C(145) C(146) 1.39(2) yes
C(201) C(202) 1.46(1) yes
C(201) C(209) 1.47(1) yes
C(202) C(203) 1.41(1) yes
C(202) C(205) 1.46(2) yes
C(203) C(204) 1.42(1) yes
C(203) C(208) 1.40(1) yes
C(204) C(210) 1.50(1) yes
C(205) C(206) 1.38(2) yes
C(206) C(207) 1.39(2) yes
C(207) C(208) 1.34(2) yes
C(211) C(212) 1.39(2) yes
C(211) C(216) 1.33(2) yes
C(212) C(213) 1.37(2) yes
C(213) C(214) 1.36(2) yes
C(214) C(215) 1.37(2) yes
C(215) C(216) 1.41(2) yes
C(221) C(222) 1.38(2) yes
C(221) C(226) 1.43(2) yes
C(222) C(223) 1.39(2) yes
C(223) C(224) 1.41(4) yes
C(224) C(225) 1.47(4) yes
C(225) C(226) 1.36(3) yes
C(231) C(232) 1.40(2) yes
C(231) C(236) 1.37(2) yes
C(232) C(233) 1.38(2) yes
C(233) C(234) 1.28(2) yes
C(234) C(235) 1.36(3) yes
C(235) C(236) 1.47(2) yes
C(241) C(242) 1.45(1) yes
C(241) C(246) 1.39(1) yes
C(242) C(243) 1.38(2) yes
C(243) C(244) 1.38(2) yes
C(244) C(245) 1.40(2) yes
C(245) C(246) 1.40(2) yes

loop_
_geom_contact_atom_site_label_1
_geom_contact_atom_site_label_2
_geom_contact_distance
_geom_contact_site_symmetry_2
Rh(1) Rh(2) 2.860(1) .
Rh(1) Rh(3) 2.9977(9) .
Rh(1) Rh(4) 2.7182(9) .
Rh(2) Rh(3) 2.755(1) .
Rh(2) Rh(4) 2.881(1) .
Rh(3) Rh(4) 2.926(1) .
F(1) C(108) 3.43(3) 4_455
F(1) C(123) 3.49(3) 2_655
F(2) C(108) 3.35(2) 4_455
F(2) C(25) 3.42(2) 4_455
F(3) C(110) 3.42(2) 4_455
F(4) C(244) 3.42(2) 3_756
F(5) C(207) 3.25(2) 3_756
F(6) C(134) 3.28(3) 2_745
F(7) C(109) 3.16(1) 3_755
F(7) C(105) 3.57(2) 3_755
F(8) C(105) 3.21(2) 3_755
F(8) C(106) 3.51(2) 3_755
O(1) C(213) 3.34(2) 2_645
O(1) C(106) 3.44(1) 3_755
O(1) C(214) 3.48(2) 2_645
O(2) C(245) 3.25(1) 3_756
O(2) C(114) 3.41(1) 4_555
O(2) C(246) 3.50(1) 3_756
O(3) C(208) 3.36(1) 3_756
O(3) C(210) 3.36(1) 3_756
C(107) C(122) 3.58(2) 3_755
C(107) C(213) 3.59(2) 4_554
C(113) C(223) 3.58(2) 4_454
C(143) C(208) 3.35(2) 3_756
C(202) C(244) 3.34(1) 3_756
C(202) C(245) 3.55(2) 3_756
C(203) C(244) 3.57(1) 3_756
C(205) C(244) 3.44(2) 3_756
C(207) C(243) 3.42(2) 3_756
C(208) C(243) 3.49(2) 3_756
C(214) C(232) 3.42(2) 2_655
C(214) C(242) 3.60(2) 2_655
